data_4024449
loop_
_publ_author_name
'Oleg N. Chupakhin'
'Irina A. Utepova'
'Mikhail V. Varaksin'
'Evgeny V. Tretyakov'
'Galina V. Romanenko'
'Dmitry V. Stass'
'Victor I. Ovcharenko'

_publ_section_title
;
SNH Approach in the Synthesis of Nitronyl Nitroxides
;
_journal_name_full 'Journal of Organic Chemistry'
_journal_page_first 2870
_journal_page_last 2872
_journal_paper_doi 10.1021/jo900085s
_journal_volume 74
_journal_year 2009
_chemical_formula_sum 'C12 H16 N3 O3'
_chemical_formula_weight 250.28
_chemical_name_systematic
; 
 4,4,5,5-Tetramethyl-2-(1-oxidopyridin-2-yl)-
 4,5-dihydro-1H-imidazole 3-Oxide 1-Oxyl 
;
_space_group_IT_number 14
_symmetry_cell_setting monoclinic
_symmetry_space_group_name_Hall '-P 2yn'
_symmetry_space_group_name_H-M 'P 1 21/n 1'
_atom_sites_solution_hydrogens geom
_atom_sites_solution_primary direct
_atom_sites_solution_secondary difmap
_audit_creation_method SHELXL-97
_cell_angle_alpha 90.00
_cell_angle_beta 93.738(3)
_cell_angle_gamma 90.00
_cell_formula_units_Z 4
_cell_length_a 6.3148(12)
_cell_length_b 19.953(4)
_cell_length_c 10.259(2)
_cell_measurement_reflns_used 3472
_cell_measurement_temperature 295(2)
_cell_measurement_theta_max 23.83
_cell_measurement_theta_min 2.24
_cell_volume 1289.8(4)
_computing_cell_refinement 'Bruker SMART'
_computing_data_collection 'Bruker SMART'
_computing_data_reduction 'Bruker SAINT'
_computing_molecular_graphics 'Bruker SHELXTL'
_computing_publication_material 'Bruker SHELXTL'
_computing_structure_refinement 'SHELXL-97 (Sheldrick, 1997)'
_computing_structure_solution 'SHELXS-97 (Sheldrick, 1990)'
_diffrn_ambient_temperature 295(2)
_diffrn_measured_fraction_theta_full 0.997
_diffrn_measured_fraction_theta_max 0.997
_diffrn_measurement_device_type 'CCD area detector'
_diffrn_measurement_method 'phi and omega scans'
_diffrn_radiation_monochromator graphite
_diffrn_radiation_source 'fine-focus sealed tube'
_diffrn_radiation_type MoK\a
_diffrn_radiation_wavelength 0.71073
_diffrn_reflns_av_R_equivalents 0.0937
_diffrn_reflns_av_sigmaI/netI 0.0617
_diffrn_reflns_limit_h_max 7
_diffrn_reflns_limit_h_min -7
_diffrn_reflns_limit_k_max 24
_diffrn_reflns_limit_k_min -24
_diffrn_reflns_limit_l_max 12
_diffrn_reflns_limit_l_min -12
_diffrn_reflns_number 12630
_diffrn_reflns_theta_full 26.40
_diffrn_reflns_theta_max 26.40
_diffrn_reflns_theta_min 2.04
_exptl_absorpt_coefficient_mu 0.094
_exptl_absorpt_correction_type none
_exptl_crystal_density_diffrn 1.289
_exptl_crystal_density_method 'not measured'
_exptl_crystal_F_000 532
_refine_diff_density_max 0.377
_refine_diff_density_min -0.221
_refine_diff_density_rms 0.063
_refine_ls_extinction_method none
_refine_ls_goodness_of_fit_ref 1.104
_refine_ls_hydrogen_treatment mixed
_refine_ls_matrix_type full
_refine_ls_number_parameters 227
_refine_ls_number_reflns 2634
_refine_ls_number_restraints 0
_refine_ls_restrained_S_all 1.104
_refine_ls_R_factor_all 0.0848
_refine_ls_R_factor_gt 0.0682
_refine_ls_shift/su_max 0.000
_refine_ls_shift/su_mean 0.000
_refine_ls_structure_factor_coef Fsqd
_refine_ls_weighting_details 'calc w=1/[\s^2^(Fo^2^)+(0.0848P)^2^+0.6282P] where P=(Fo^2^+2Fc^2^)/3'
_refine_ls_weighting_scheme calc
_refine_ls_wR_factor_gt 0.1813
_refine_ls_wR_factor_ref 0.1891
_reflns_number_gt 1980
_reflns_number_total 2634
_reflns_threshold_expression >2sigma(I)
_cod_data_source_file jo900085s_si_003.cif
_cod_data_source_block 880b
_cod_depositor_comments
;
The following automatic conversions were performed:
'_symmetry_cell_setting' value 'Monoclinic' changed to 'monoclinic'
according to '/home/saulius/struct/CIF-dictionaries/cif_core.dic'
dictionary named 'cif_core.dic' version 2.4.1 from 2010-06-29.

Automatic conversion script
Id: cif_fix_enum 1527 2010-12-29 10:47:43Z saulius 
;
_cod_original_sg_symbol_H-M P2(1)/n
_cod_database_code 4024449

loop_
_symmetry_equiv_pos_as_xyz
'x, y, z'
'-x+1/2, y+1/2, -z+1/2'
'-x, -y, -z'
'x-1/2, -y-1/2, z-1/2'

loop_
_atom_site_label
_atom_site_type_symbol
_atom_site_fract_x
_atom_site_fract_y
_atom_site_fract_z
_atom_site_U_iso_or_equiv
_atom_site_adp_type
_atom_site_occupancy
_atom_site_symmetry_multiplicity
_atom_site_calc_flag
_atom_site_refinement_flags
_atom_site_disorder_assembly
_atom_site_disorder_group
N1 N -0.3433(3) 0.09124(10) 0.19968(19) 0.0395(5) Uani 1 1 d . . .
O1 O -0.3662(4) 0.02745(9) 0.1978(2) 0.0613(6) Uani 1 1 d . . .
C1 C -0.4106(4) 0.13411(13) 0.0836(2) 0.0446(7) Uani 1 1 d . . .
N2 N -0.2493(4) 0.19168(11) 0.2679(2) 0.0560(7) Uani 1 1 d . . .
O2 O -0.1753(5) 0.23823(11) 0.3426(2) 0.0970(11) Uani 1 1 d . . .
C2 C -0.2713(9) 0.1134(2) -0.0252(4) 0.0839(13) Uani 1 1 d . . .
H2A H -0.297(7) 0.064(2) -0.048(4) 0.106(14) Uiso 1 1 d . . .
H2B H -0.108(9) 0.122(3) 0.012(5) 0.131(19) Uiso 1 1 d . . .
H2C H -0.309(7) 0.139(2) -0.095(5) 0.109(16) Uiso 1 1 d . . .
N3 N 0.0215(3) 0.09584(10) 0.46392(19) 0.0376(5) Uani 1 1 d . . .
O3 O 0.1619(3) 0.11255(10) 0.38375(18) 0.0512(5) Uani 1 1 d . . .
C3 C -0.6403(7) 0.1185(2) 0.0458(5) 0.0795(13) Uani 1 1 d . . .
H3A H -0.646(6) 0.074(2) 0.012(4) 0.094(13) Uiso 1 1 d . . .
H3B H -0.698(7) 0.146(2) -0.022(5) 0.105(14) Uiso 1 1 d . . .
H3C H -0.745(9) 0.124(3) 0.109(6) 0.14(2) Uiso 1 1 d . . .
C4 C -0.3676(4) 0.20673(13) 0.1389(2) 0.0452(7) Uani 1 1 d . . .
C5 C -0.2273(7) 0.2503(2) 0.0597(4) 0.0673(9) Uani 1 1 d . . .
H5A H -0.184(6) 0.290(2) 0.111(4) 0.087(12) Uiso 1 1 d . . .
H5B H -0.307(6) 0.2620(19) -0.021(4) 0.087(12) Uiso 1 1 d . . .
H5C H -0.097(7) 0.227(2) 0.048(4) 0.093(13) Uiso 1 1 d . . .
C6 C -0.5669(6) 0.2443(2) 0.1716(4) 0.0686(10) Uani 1 1 d . . .
H6A H -0.518(6) 0.288(2) 0.219(4) 0.084(11) Uiso 1 1 d . . .
H6B H -0.652(6) 0.215(2) 0.229(4) 0.083(12) Uiso 1 1 d . . .
H6C H -0.636(6) 0.2585(18) 0.092(4) 0.076(11) Uiso 1 1 d . . .
C7 C -0.2512(4) 0.12684(12) 0.2981(2) 0.0394(6) Uani 1 1 d . . .
C8 C -0.1895(4) 0.09984(12) 0.4282(2) 0.0369(6) Uani 1 1 d . . .
C9 C 0.0806(4) 0.07203(13) 0.5863(2) 0.0431(6) Uani 1 1 d . . .
H9A H 0.234(5) 0.0694(14) 0.605(3) 0.047(7) Uiso 1 1 d . . .
C10 C -0.0654(5) 0.05100(14) 0.6693(3) 0.0460(7) Uani 1 1 d . . .
H10A H -0.014(5) 0.0352(16) 0.754(3) 0.062(9) Uiso 1 1 d . . .
C11 C -0.2779(5) 0.05366(16) 0.6337(3) 0.0517(7) Uani 1 1 d . . .
H11A H -0.390(5) 0.0384(15) 0.680(3) 0.054(8) Uiso 1 1 d . . .
C12 C -0.3388(4) 0.07880(15) 0.5102(3) 0.0487(7) Uani 1 1 d . . .
H12A H -0.488(5) 0.0846(14) 0.477(3) 0.052(8) Uiso 1 1 d . . .

loop_
_atom_site_aniso_label
_atom_site_aniso_U_11
_atom_site_aniso_U_22
_atom_site_aniso_U_33
_atom_site_aniso_U_23
_atom_site_aniso_U_13
_atom_site_aniso_U_12
N1 0.0482(12) 0.0377(12) 0.0320(11) 0.0002(8) -0.0035(8) 0.0024(9)
O1 0.0925(16) 0.0355(11) 0.0535(12) -0.0022(9) -0.0139(11) -0.0028(10)
C1 0.0559(16) 0.0471(15) 0.0295(12) 0.0032(10) -0.0076(11) -0.0023(12)
N2 0.0856(18) 0.0365(12) 0.0421(13) 0.0015(10) -0.0245(12) -0.0051(11)
O2 0.172(3) 0.0418(13) 0.0681(16) -0.0016(11) -0.0599(17) -0.0144(14)
C2 0.140(4) 0.071(3) 0.0438(19) -0.0101(18) 0.027(2) -0.012(3)
N3 0.0423(11) 0.0359(11) 0.0344(11) -0.0016(8) 0.0011(9) 0.0016(9)
O3 0.0474(11) 0.0630(13) 0.0440(11) 0.0062(9) 0.0101(8) -0.0035(9)
C3 0.072(3) 0.062(2) 0.098(3) 0.010(2) -0.042(2) -0.0076(19)
C4 0.0577(16) 0.0431(14) 0.0329(13) 0.0062(11) -0.0110(11) -0.0001(12)
C5 0.082(3) 0.056(2) 0.064(2) 0.0143(17) -0.0031(19) -0.0101(19)
C6 0.082(3) 0.069(2) 0.053(2) -0.0017(18) -0.0007(18) 0.0171(19)
C7 0.0455(14) 0.0393(14) 0.0325(13) 0.0007(10) -0.0033(10) -0.0003(11)
C8 0.0429(13) 0.0339(12) 0.0334(12) -0.0013(10) -0.0018(10) 0.0011(10)
C9 0.0459(15) 0.0462(15) 0.0363(13) 0.0008(11) -0.0042(11) 0.0077(11)
C10 0.0605(17) 0.0447(14) 0.0320(13) 0.0028(11) -0.0020(12) 0.0074(12)
C11 0.0566(18) 0.0597(18) 0.0394(15) 0.0047(13) 0.0090(13) -0.0050(14)
C12 0.0400(15) 0.0614(18) 0.0443(15) 0.0021(13) 0.0005(12) -0.0011(12)

loop_
_atom_type_symbol
_atom_type_description
_atom_type_scat_dispersion_real
_atom_type_scat_dispersion_imag
_atom_type_scat_source
C C 0.0033 0.0016 'International Tables Vol C Tables 4.2.6.8 and 6.1.1.4'
H H 0.0000 0.0000 'International Tables Vol C Tables 4.2.6.8 and 6.1.1.4'
N N 0.0061 0.0033 'International Tables Vol C Tables 4.2.6.8 and 6.1.1.4'
O O 0.0106 0.0060 'International Tables Vol C Tables 4.2.6.8 and 6.1.1.4'

loop_
_geom_angle_atom_site_label_1
_geom_angle_atom_site_label_2
_geom_angle_atom_site_label_3
_geom_angle
_geom_angle_site_symmetry_1
_geom_angle_site_symmetry_3
_geom_angle_publ_flag
O1 N1 C7 125.6(2) . . ?
O1 N1 C1 121.8(2) . . ?
C7 N1 C1 112.5(2) . . ?
N1 C1 C3 107.6(3) . . ?
N1 C1 C2 106.2(3) . . ?
C3 C1 C2 110.3(3) . . ?
N1 C1 C4 101.83(18) . . ?
C3 C1 C4 115.1(3) . . ?
C2 C1 C4 114.8(3) . . ?
O2 N2 C7 125.3(2) . . ?
O2 N2 C4 121.6(2) . . ?
C7 N2 C4 112.8(2) . . ?
O3 N3 C8 120.9(2) . . ?
O3 N3 C9 121.0(2) . . ?
C8 N3 C9 118.0(2) . . ?
N2 C4 C5 108.2(2) . . ?
N2 C4 C6 105.9(2) . . ?
C5 C4 C6 110.9(3) . . ?
N2 C4 C1 101.38(19) . . ?
C5 C4 C1 115.4(3) . . ?
C6 C4 C1 114.0(3) . . ?
N2 C7 N1 110.5(2) . . ?
N2 C7 C8 124.2(2) . . ?
N1 C7 C8 124.6(2) . . ?
N3 C8 C12 121.2(2) . . ?
N3 C8 C7 117.6(2) . . ?
C12 C8 C7 121.2(2) . . ?
C10 C9 N3 121.7(2) . . ?
C9 C10 C11 120.8(2) . . ?
C10 C11 C12 117.7(3) . . ?
C8 C12 C11 120.5(3) . . ?

loop_
_geom_bond_atom_site_label_1
_geom_bond_atom_site_label_2
_geom_bond_distance
_geom_bond_site_symmetry_2
_geom_bond_publ_flag
N1 O1 1.281(3) . ?
N1 C7 1.336(3) . ?
N1 C1 1.504(3) . ?
C1 C3 1.509(5) . ?
C1 C2 1.523(5) . ?
C1 C4 1.573(4) . ?
N2 O2 1.273(3) . ?
N2 C7 1.331(3) . ?
N2 C4 1.506(3) . ?
N3 O3 1.292(3) . ?
N3 C8 1.361(3) . ?
N3 C9 1.371(3) . ?
C4 C5 1.515(4) . ?
C4 C6 1.521(5) . ?
C7 C8 1.468(3) . ?
C8 C12 1.369(4) . ?
C9 C10 1.362(4) . ?
C10 C11 1.369(4) . ?
C11 C12 1.393(4) . ?
